data_1574807
loop_
_publ_author_name
'Wang, Yuyi'
'Shi, Tao'
'Yue, Ling'
'Zhou, Guijiang'
'Su, Bochao'

_publ_section_title
;
 Carbene-stabilized 6,12-diboraanthanthrenes: unveiling the multistage
 redox properties of polycyclic aromatic hydrocarbons featuring
 electron-rich boron centers.
;
_journal_issue 27
_journal_name_full 'Chemical science'
_journal_page_first 12510
_journal_page_last 12518
_journal_paper_doi 10.1039/d5sc02449h
_journal_volume 16
_journal_year 2025
_chemical_formula_sum 'C80 H86 B2 F8 N4 Sb'
_chemical_formula_weight 1398.89
_space_group_crystal_system triclinic
_space_group_IT_number 2
_space_group_name_Hall '-P 1'
_space_group_name_H-M_alt 'P -1'
_atom_sites_solution_hydrogens geom
_audit_creation_method SHELXL-2014/7
_audit_update_record
;
2025-01-16 deposited with the CCDC.	2025-06-05 downloaded from the CCDC.
;
_cell_angle_alpha 109.541(2)
_cell_angle_beta 106.403(2)
_cell_angle_gamma 93.078(2)
_cell_formula_units_Z 2
_cell_length_a 12.3898(6)
_cell_length_b 17.0733(8)
_cell_length_c 19.6357(9)
_cell_measurement_reflns_used 9902
_cell_measurement_temperature 150(2)
_cell_measurement_theta_max 27.44
_cell_measurement_theta_min 2.25
_cell_volume 3704.3(3)
_computing_cell_refinement 'Bruker SAINT'
_computing_data_collection 'Bruker APEX2'
_computing_data_reduction 'Bruker SAINT'
_computing_molecular_graphics 'Bruker SHELXTL'
_computing_publication_material 'Bruker SHELXTL'
_computing_structure_refinement 'SHELXL-2014/7 (Sheldrick, 2014)'
_computing_structure_solution 'SHELXS-97 (Sheldrick 2008)'
_diffrn_ambient_temperature 150(2)
_diffrn_measured_fraction_theta_full 0.998
_diffrn_measured_fraction_theta_max 0.993
_diffrn_measurement_device_type 'Bruker APEX-II CCD'
_diffrn_measurement_method '\f and \w scans'
_diffrn_radiation_type MoK\a
_diffrn_radiation_wavelength 0.71073
_diffrn_reflns_av_R_equivalents 0.0616
_diffrn_reflns_av_unetI/netI 0.0531
_diffrn_reflns_Laue_measured_fraction_full 0.998
_diffrn_reflns_Laue_measured_fraction_max 0.993
_diffrn_reflns_limit_h_max 16
_diffrn_reflns_limit_h_min -15
_diffrn_reflns_limit_k_max 21
_diffrn_reflns_limit_k_min -22
_diffrn_reflns_limit_l_max 24
_diffrn_reflns_limit_l_min -25
_diffrn_reflns_number 77669
_diffrn_reflns_point_group_measured_fraction_full 0.998
_diffrn_reflns_point_group_measured_fraction_max 0.993
_diffrn_reflns_theta_full 25.242
_diffrn_reflns_theta_max 27.539
_diffrn_reflns_theta_min 2.021
_exptl_absorpt_coefficient_mu 0.437
_exptl_absorpt_correction_type none
_exptl_crystal_colour black
_exptl_crystal_density_diffrn 1.254
_exptl_crystal_description block
_exptl_crystal_F_000 1454
_exptl_crystal_size_max 0.090
_exptl_crystal_size_mid 0.080
_exptl_crystal_size_min 0.060
_refine_diff_density_max 0.988
_refine_diff_density_min -0.534
_refine_diff_density_rms 0.081
_refine_ls_extinction_method none
_refine_ls_goodness_of_fit_ref 1.034
_refine_ls_hydrogen_treatment constr
_refine_ls_matrix_type full
_refine_ls_number_parameters 875
_refine_ls_number_reflns 16955
_refine_ls_number_restraints 0
_refine_ls_restrained_S_all 1.034
_refine_ls_R_factor_all 0.0833
_refine_ls_R_factor_gt 0.0542
_refine_ls_shift/su_max 0.001
_refine_ls_shift/su_mean 0.000
_refine_ls_structure_factor_coef Fsqd
_refine_ls_weighting_details 'w=1/[\s^2^(Fo^2^)+(0.0813P)^2^+1.8940P] where P=(Fo^2^+2Fc^2^)/3'
_refine_ls_weighting_scheme calc
_refine_ls_wR_factor_gt 0.1376
_refine_ls_wR_factor_ref 0.1574
_reflns_Friedel_coverage 0.000
_reflns_number_gt 11627
_reflns_number_total 16955
_reflns_threshold_expression 'I > 2\s(I)'
_cod_data_source_file d5sc02449h2.cif
_cod_data_source_block su5
_cod_depositor_comments
;

2025-07-10
Z value and formula fixed to values more according to usual
chemical conventions.                 miguel

 Adding full bibliography for 1574804--1574812.cif.
;
_cod_original_formula_sum 'C160 H172 B4 F16 N8 Sb2'
_cod_original_formula_units_Z 1
_cod_original_formula_weight 2797.79
_cod_database_code 1574807
_shelx_shelxl_version_number 2014/7
_shelx_space_group_comment
;
The symmetry employed for this shelxl refinement is uniquely defined
by the following loop, which should always be used as a source of
symmetry information in preference to the above space-group names.
They are only intended as comments.
;
_shelx_estimated_absorpt_t_min 0.962
_shelx_estimated_absorpt_t_max 0.974

loop_
_space_group_symop_operation_xyz
'x, y, z'
'-x, -y, -z'

loop_
_atom_site_label
_atom_site_type_symbol
_atom_site_fract_x
_atom_site_fract_y
_atom_site_fract_z
_atom_site_U_iso_or_equiv
_atom_site_adp_type
_atom_site_occupancy
_atom_site_site_symmetry_order
_atom_site_calc_flag
_atom_site_refinement_flags_posn
_atom_site_refinement_flags_adp
_atom_site_refinement_flags_occupancy
_atom_site_disorder_assembly
_atom_site_disorder_group
Sb1 Sb 0.5000 1.0000 1.0000 0.05049(11) Uani 1 2 d S . P . .
Sb2 Sb 0.0000 0.5000 1.0000 0.03948(10) Uani 1 2 d S . P . .
F1 F 0.5020(5) 0.89651(19) 0.93078(18) 0.1414(18) Uani 1 1 d . . . . .
F2 F 0.6559(3) 1.0179(3) 1.0314(3) 0.1547(19) Uani 1 1 d . . . . .
F3 F 0.4996(2) 1.05123(15) 0.92922(13) 0.0685(7) Uani 1 1 d . . . . .
F4 F -0.13880(19) 0.45053(14) 0.99906(12) 0.0631(6) Uani 1 1 d . . . . .
F5 F -0.0759(2) 0.52752(15) 0.91690(13) 0.0627(6) Uani 1 1 d . . . . .
F6 F 0.01776(19) 0.39688(12) 0.93424(12) 0.0530(5) Uani 1 1 d . . . . .
N1 N 0.11769(19) 0.50401(16) 0.77261(14) 0.0319(5) Uani 1 1 d . . . . .
N2 N -0.00051(19) 0.38689(16) 0.71127(14) 0.0320(5) Uani 1 1 d . . . . .
C5 C 0.2544(2) 0.48073(16) 0.51353(15) 0.0247(5) Uani 1 1 d . . . . .
C1 C 0.1576(2) 0.46410(16) 0.60216(15) 0.0249(5) Uani 1 1 d . . . . .
C4 C 0.3526(2) 0.45981(17) 0.55596(16) 0.0284(6) Uani 1 1 d . . . . .
H4 H 0.4188 0.4580 0.5404 0.034 Uiso 1 1 calc R U . . .
N3 N 0.46813(19) 1.08911(14) 0.26951(13) 0.0274(5) Uani 1 1 d . . . . .
C42 C 0.5713(2) 0.82740(16) 0.42246(16) 0.0263(5) Uani 1 1 d . . . . .
N4 N 0.32247(19) 0.99087(14) 0.22422(14) 0.0299(5) Uani 1 1 d . . . . .
C22 C 0.3931(4) 0.5533(3) 0.9359(2) 0.0703(13) Uani 1 1 d . . . . .
H37 H 0.3233 0.5615 0.9497 0.105 Uiso 1 1 calc R U . . .
H38 H 0.4482 0.6057 0.9622 0.105 Uiso 1 1 calc R U . . .
H36 H 0.4259 0.5083 0.9509 0.105 Uiso 1 1 calc R U . . .
C20 C 0.3646(3) 0.5289(3) 0.8497(2) 0.0568(10) Uani 1 1 d . . . . .
H3 H 0.3111 0.4741 0.8240 0.068 Uiso 1 1 calc R U . . .
C15 C 0.3049(3) 0.5944(3) 0.82489(19) 0.0490(9) Uani 1 1 d . . . . .
C14 C 0.1871(3) 0.5848(2) 0.79128(17) 0.0371(7) Uani 1 1 d . . . . .
C11 C 0.0535(2) 0.45159(18) 0.70165(16) 0.0280(6) Uani 1 1 d . . . . .
C26 C -0.0852(2) 0.3169(2) 0.65380(18) 0.0348(7) Uani 1 1 d . . . . .
C31 C -0.1981(3) 0.3146(2) 0.6565(2) 0.0412(8) Uani 1 1 d . . . . .
C35 C -0.2340(3) 0.3806(2) 0.7161(2) 0.0471(8) Uani 1 1 d . . . . .
H20 H -0.1715 0.4304 0.7427 0.057 Uiso 1 1 calc R U . . .
C36 C -0.3439(3) 0.4103(3) 0.6815(3) 0.0636(12) Uani 1 1 d . . . . .
H24 H -0.3404 0.4202 0.6358 0.095 Uiso 1 1 calc R U . . .
H1 H -0.3520 0.4626 0.7189 0.095 Uiso 1 1 calc R U . . .
H25 H -0.4095 0.3669 0.6678 0.095 Uiso 1 1 calc R U . . .
C21 C 0.4740(3) 0.5161(4) 0.8282(3) 0.0882(18) Uani 1 1 d . . . . .
H2 H 0.4586 0.5096 0.7746 0.132 Uiso 1 1 calc R U . . .
H39 H 0.5000 0.4655 0.8356 0.132 Uiso 1 1 calc R U . . .
H40 H 0.5334 0.5652 0.8606 0.132 Uiso 1 1 calc R U . . .
C19 C 0.1313(3) 0.6494(2) 0.77767(19) 0.0464(8) Uani 1 1 d . . . . .
C18 C 0.1996(4) 0.7251(3) 0.7935(2) 0.0686(12) Uani 1 1 d . . . . .
H83 H 0.1644 0.7701 0.7838 0.082 Uiso 1 1 calc R U . . .
C23 C 0.0033(3) 0.6443(2) 0.7551(2) 0.0551(10) Uani 1 1 d . . . . .
H5 H -0.0311 0.5835 0.7274 0.066 Uiso 1 1 calc R U . . .
C25 C -0.0442(5) 0.6908(3) 0.7022(3) 0.0955(19) Uani 1 1 d . . . . .
H7 H -0.0114 0.6759 0.6604 0.143 Uiso 1 1 calc R U . . .
H8 H -0.0244 0.7517 0.7308 0.143 Uiso 1 1 calc R U . . .
H6 H -0.1273 0.6749 0.6812 0.143 Uiso 1 1 calc R U . . .
C24 C -0.0328(4) 0.6756(3) 0.8271(3) 0.0791(14) Uani 1 1 d . . . . .
H9 H -0.1161 0.6700 0.8124 0.119 Uiso 1 1 calc R U . . .
H10 H 0.0011 0.7349 0.8564 0.119 Uiso 1 1 calc R U . . .
H11 H -0.0064 0.6420 0.8585 0.119 Uiso 1 1 calc R U . . .
C12 C 0.1036(3) 0.4718(2) 0.82564(19) 0.0411(8) Uani 1 1 d . . . . .
H12 H 0.1385 0.4969 0.8793 0.049 Uiso 1 1 calc R U . . .
B1 B 0.0494(3) 0.4641(2) 0.62445(19) 0.0276(6) Uani 1 1 d . . . . .
C8 C 0.0560(2) 0.52012(16) 0.42608(15) 0.0255(5) Uani 1 1 d . . . . .
C9 C 0.0523(2) 0.50076(15) 0.49050(15) 0.0222(5) Uani 1 1 d . . . . .
C10 C 0.1537(2) 0.48152(15) 0.53548(15) 0.0221(5) Uani 1 1 d . . . . .
C6 C 0.2553(2) 0.50120(17) 0.44941(16) 0.0283(6) Uani 1 1 d . . . . .
H13 H 0.3225 0.5012 0.4352 0.034 Uiso 1 1 calc R U . . .
C7 C 0.1606(2) 0.52071(17) 0.40868(16) 0.0284(6) Uani 1 1 d . . . . .
H14 H 0.1634 0.5355 0.3666 0.034 Uiso 1 1 calc R U . . .
C2 C 0.2583(2) 0.44469(17) 0.64221(16) 0.0287(6) Uani 1 1 d . . . . .
H16 H 0.2610 0.4330 0.6866 0.034 Uiso 1 1 calc R U . . .
C3 C 0.3548(2) 0.44196(17) 0.61916(17) 0.0294(6) Uani 1 1 d . . . . .
H15 H 0.4218 0.4278 0.6471 0.035 Uiso 1 1 calc R U . . .
C27 C -0.0527(2) 0.2529(2) 0.6017(2) 0.0388(7) Uani 1 1 d . . . . .
C28 C -0.1372(3) 0.1855(2) 0.5488(2) 0.0535(9) Uani 1 1 d . . . . .
H17 H -0.1180 0.1412 0.5120 0.064 Uiso 1 1 calc R U . . .
C13 C 0.0319(3) 0.3987(2) 0.78781(19) 0.0417(8) Uani 1 1 d . . . . .
H18 H 0.0076 0.3618 0.8095 0.050 Uiso 1 1 calc R U . . .
C30 C -0.2779(3) 0.2455(3) 0.6027(2) 0.0545(10) Uani 1 1 d . . . . .
H19 H -0.3547 0.2416 0.6026 0.065 Uiso 1 1 calc R U . . .
C37 C -0.2525(3) 0.3461(3) 0.7756(3) 0.0612(11) Uani 1 1 d . . . . .
H22 H -0.1828 0.3274 0.7987 0.092 Uiso 1 1 calc R U . . .
H23 H -0.3155 0.2984 0.7508 0.092 Uiso 1 1 calc R U . . .
H21 H -0.2712 0.3906 0.8153 0.092 Uiso 1 1 calc R U . . .
C29 C -0.2476(3) 0.1829(3) 0.5497(3) 0.0604(11) Uani 1 1 d . . . . .
H26 H -0.3041 0.1370 0.5129 0.073 Uiso 1 1 calc R U . . .
C32 C 0.0702(3) 0.2504(2) 0.6024(2) 0.0429(8) Uani 1 1 d . . . . .
H27 H 0.1167 0.3058 0.6394 0.052 Uiso 1 1 calc R U . . .
C33 C 0.0815(3) 0.2390(3) 0.5245(2) 0.0634(11) Uani 1 1 d . . . . .
H28 H 0.0494 0.2832 0.5077 0.095 Uiso 1 1 calc R U . . .
H30 H 0.0402 0.1837 0.4876 0.095 Uiso 1 1 calc R U . . .
H29 H 0.1623 0.2429 0.5281 0.095 Uiso 1 1 calc R U . . .
C34 C 0.1152(3) 0.1826(3) 0.6314(4) 0.0875(18) Uani 1 1 d . . . . .
H33 H 0.1937 0.1799 0.6305 0.131 Uiso 1 1 calc R U . . .
H31 H 0.0671 0.1280 0.5985 0.131 Uiso 1 1 calc R U . . .
H32 H 0.1139 0.1960 0.6837 0.131 Uiso 1 1 calc R U . . .
C16 C 0.3671(4) 0.6738(3) 0.8402(2) 0.0699(13) Uani 1 1 d . . . . .
H34 H 0.4475 0.6838 0.8634 0.084 Uiso 1 1 calc R U . . .
C17 C 0.3158(5) 0.7362(3) 0.8227(3) 0.0862(16) Uani 1 1 d . . . . .
H35 H 0.3606 0.7874 0.8309 0.103 Uiso 1 1 calc R U . . .
C74 C 0.7455(4) 1.0304(3) 0.2244(3) 0.0658(11) Uani 1 1 d . . . . .
H41 H 0.7561 0.9723 0.2003 0.099 Uiso 1 1 calc R U . . .
H52 H 0.8194 1.0676 0.2465 0.099 Uiso 1 1 calc R U . . .
H51 H 0.6942 1.0480 0.1861 0.099 Uiso 1 1 calc R U . . .
C72 C 0.6931(3) 1.0354(2) 0.2878(2) 0.0461(8) Uani 1 1 d . . . . .
H47 H 0.6161 0.9994 0.2635 0.055 Uiso 1 1 calc R U . . .
C68 C 0.6768(3) 1.12477(19) 0.32508(18) 0.0366(7) Uani 1 1 d . . . . .
C63 C 0.5704(2) 1.15057(18) 0.31603(17) 0.0310(6) Uani 1 1 d . . . . .
C48 C 0.4150(2) 1.02959(16) 0.28665(16) 0.0263(6) Uani 1 1 d . . . . .
B2 B 0.4551(3) 1.0072(2) 0.3623(2) 0.0303(7) Uani 1 1 d . . . . .
C38 C 0.4960(2) 0.92260(17) 0.35707(16) 0.0285(6) Uani 1 1 d . . . . .
C47 C 0.5277(2) 0.90439(16) 0.42599(17) 0.0285(6) Uani 1 1 d . . . . .
C41 C 0.5823(3) 0.77331(18) 0.35391(18) 0.0352(7) Uani 1 1 d . . . . .
H42 H 0.6113 0.7226 0.3523 0.042 Uiso 1 1 calc R U . . .
C40 C 0.5519(3) 0.79226(19) 0.28940(18) 0.0364(7) Uani 1 1 d . . . . .
H43 H 0.5605 0.7553 0.2435 0.044 Uiso 1 1 calc R U . . .
C50 C 0.3185(3) 1.02551(18) 0.16976(18) 0.0343(6) Uani 1 1 d . . . . .
H45 H 0.2614 1.0095 0.1214 0.041 Uiso 1 1 calc R U . . .
C49 C 0.4098(2) 1.08579(17) 0.19731(17) 0.0317(6) Uani 1 1 d . . . . .
H44 H 0.4305 1.1198 0.1719 0.038 Uiso 1 1 calc R U . . .
C67 C 0.7723(3) 1.1878(2) 0.3663(2) 0.0480(9) Uani 1 1 d . . . . .
H53 H 0.8461 1.1724 0.3742 0.058 Uiso 1 1 calc R U . . .
C66 C 0.7626(3) 1.2711(2) 0.3957(2) 0.0545(9) Uani 1 1 d . . . . .
H46 H 0.8290 1.3124 0.4247 0.065 Uiso 1 1 calc R U . . .
C65 C 0.6573(3) 1.2946(2) 0.3832(2) 0.0480(8) Uani 1 1 d . . . . .
H57 H 0.6518 1.3527 0.4026 0.058 Uiso 1 1 calc R U . . .
C64 C 0.5576(3) 1.23572(18) 0.34282(17) 0.0345(6) Uani 1 1 d . . . . .
C73 C 0.7644(3) 1.0015(2) 0.3447(3) 0.0652(12) Uani 1 1 d . . . . .
H48 H 0.7315 1.0083 0.3858 0.098 Uiso 1 1 calc R U . . .
H50 H 0.8425 1.0326 0.3661 0.098 Uiso 1 1 calc R U . . .
H49 H 0.7655 0.9416 0.3190 0.098 Uiso 1 1 calc R U . . .
C69 C 0.4437(3) 1.2659(2) 0.32781(19) 0.0411(7) Uani 1 1 d . . . . .
H58 H 0.3822 1.2160 0.3080 0.049 Uiso 1 1 calc R U . . .
C70 C 0.4304(4) 1.3294(2) 0.4005(2) 0.0531(9) Uani 1 1 d . . . . .
H54 H 0.4532 1.3078 0.4420 0.080 Uiso 1 1 calc R U . . .
H55 H 0.3506 1.3375 0.3912 0.080 Uiso 1 1 calc R U . . .
H56 H 0.4789 1.3833 0.4148 0.080 Uiso 1 1 calc R U . . .
C71 C 0.4277(3) 1.3059(2) 0.2672(2) 0.0534(9) Uani 1 1 d . . . . .
H60 H 0.4313 1.2643 0.2197 0.080 Uiso 1 1 calc R U . . .
H61 H 0.4882 1.3544 0.2851 0.080 Uiso 1 1 calc R U . . .
H59 H 0.3533 1.3246 0.2580 0.080 Uiso 1 1 calc R U . . .
C39 C 0.5086(3) 0.86562(19) 0.29142(18) 0.0356(7) Uani 1 1 d . . . . .
H62 H 0.4864 0.8775 0.2459 0.043 Uiso 1 1 calc R U . . .
C43 C 0.5997(2) 0.80475(18) 0.48795(18) 0.0333(6) Uani 1 1 d . . . . .
H64 H 0.6282 0.7537 0.4859 0.040 Uiso 1 1 calc R U . . .
C44 C 0.5858(2) 0.85639(18) 0.55362(17) 0.0309(6) Uani 1 1 d . . . . .
H63 H 0.6020 0.8388 0.5960 0.037 Uiso 1 1 calc R U . . .
C45 C 0.5487(2) 0.93476(17) 0.56199(17) 0.0289(6) Uani 1 1 d . . . . .
C46 C 0.5190(2) 0.95995(16) 0.49648(17) 0.0267(6) Uani 1 1 d . . . . .
C51 C 0.2317(2) 0.92310(18) 0.20947(18) 0.0337(7) Uani 1 1 d . . . . .
C52 C 0.2167(3) 0.84870(19) 0.14657(19) 0.0391(7) Uani 1 1 d . . . . .
C53 C 0.1191(3) 0.7899(2) 0.1251(2) 0.0487(9) Uani 1 1 d . . . . .
H65 H 0.1063 0.7388 0.0828 0.058 Uiso 1 1 calc R U . . .
C54 C 0.0416(3) 0.8042(2) 0.1637(2) 0.0548(10) Uani 1 1 d . . . . .
H66 H -0.0250 0.7636 0.1474 0.066 Uiso 1 1 calc R U . . .
C55 C 0.0596(3) 0.8774(2) 0.2262(2) 0.0505(9) Uani 1 1 d . . . . .
H74 H 0.0062 0.8857 0.2534 0.061 Uiso 1 1 calc R U . . .
C56 C 0.1547(2) 0.9395(2) 0.2504(2) 0.0393(7) Uani 1 1 d . . . . .
C60 C 0.1665(3) 1.0215(2) 0.3154(2) 0.0447(8) Uani 1 1 d . . . . .
H70 H 0.2475 1.0496 0.3329 0.054 Uiso 1 1 calc R U . . .
C62 C 0.1442(5) 1.0100(3) 0.3842(3) 0.0866(16) Uani 1 1 d . . . . .
H68 H 0.1879 0.9682 0.3976 0.130 Uiso 1 1 calc R U . . .
H67 H 0.0627 0.9906 0.3717 0.130 Uiso 1 1 calc R U . . .
H69 H 0.1677 1.0639 0.4274 0.130 Uiso 1 1 calc R U . . .
C61 C 0.0934(5) 1.0802(3) 0.2886(4) 0.0995(19) Uani 1 1 d . . . . .
H71 H 0.1008 1.1320 0.3321 0.149 Uiso 1 1 calc R U . . .
H73 H 0.0135 1.0527 0.2661 0.149 Uiso 1 1 calc R U . . .
H72 H 0.1184 1.0941 0.2503 0.149 Uiso 1 1 calc R U . . .
C57 C 0.2975(3) 0.8287(2) 0.09955(19) 0.0433(8) Uani 1 1 d . . . . .
H75 H 0.3655 0.8744 0.1244 0.052 Uiso 1 1 calc R U . . .
C58 C 0.2409(4) 0.8249(3) 0.0179(2) 0.0654(11) Uani 1 1 d . . . . .
H77 H 0.2137 0.8781 0.0196 0.098 Uiso 1 1 calc R U . . .
H78 H 0.1764 0.7784 -0.0082 0.098 Uiso 1 1 calc R U . . .
H76 H 0.2966 0.8157 -0.0097 0.098 Uiso 1 1 calc R U . . .
C59 C 0.3387(3) 0.7445(2) 0.0961(2) 0.0536(9) Uani 1 1 d . . . . .
H80 H 0.3711 0.7452 0.1480 0.080 Uiso 1 1 calc R U . . .
H81 H 0.3971 0.7365 0.0707 0.080 Uiso 1 1 calc R U . . .
H79 H 0.2741 0.6983 0.0675 0.080 Uiso 1 1 calc R U . . .
C77 C 0.2858(6) 0.2460(4) 1.0181(4) 0.108(2) Uani 1 1 d . . . . .
H82 H 0.2810 0.2262 1.0571 0.130 Uiso 1 1 calc R U . . .
C78 C 0.2548(5) 0.3222(4) 1.0181(4) 0.100(2) Uani 1 1 d . . . . .
H84 H 0.2249 0.3544 1.0562 0.120 Uiso 1 1 calc R U . . .
C79 C 0.2672(5) 0.3526(4) 0.9619(5) 0.110(2) Uani 1 1 d . . . . .
H89 H 0.2500 0.4065 0.9631 0.131 Uiso 1 1 calc R U . . .
C80 C 0.3028(5) 0.3047(4) 0.9081(4) 0.0900(16) Uani 1 1 d . . . . .
F8 F 0.3152(4) 0.3337(3) 0.8529(3) 0.1442(15) Uani 1 1 d . . . . .
C75 C 0.3306(4) 0.2294(3) 0.9051(3) 0.0773(13) Uani 1 1 d . . . . .
F7 F 0.3652(4) 0.1855(2) 0.8464(2) 0.1180(12) Uani 1 1 d . . . . .
C76 C 0.3248(6) 0.1983(4) 0.9589(4) 0.105(2) Uani 1 1 d . . . . .
H88 H 0.3466 0.1452 0.9568 0.125 Uiso 1 1 calc R U . . .

loop_
_atom_site_aniso_label
_atom_site_aniso_U_11
_atom_site_aniso_U_22
_atom_site_aniso_U_33
_atom_site_aniso_U_23
_atom_site_aniso_U_13
_atom_site_aniso_U_12
Sb1 0.0617(2) 0.04249(19) 0.04271(19) 0.00405(14) 0.02823(16) -0.01578(15)
Sb2 0.04819(19) 0.03220(16) 0.03949(18) 0.00798(13) 0.02413(14) -0.00346(13)
F1 0.310(6) 0.0532(17) 0.079(2) 0.0082(15) 0.112(3) 0.004(2)
F2 0.0636(19) 0.243(5) 0.217(4) 0.176(4) 0.030(2) -0.013(2)
F3 0.0868(17) 0.0670(15) 0.0589(14) 0.0238(12) 0.0372(13) -0.0086(13)
F4 0.0622(13) 0.0606(13) 0.0555(13) 0.0011(11) 0.0325(11) -0.0230(11)
F5 0.0796(16) 0.0611(14) 0.0531(13) 0.0222(11) 0.0275(12) 0.0163(12)
F6 0.0732(14) 0.0358(10) 0.0502(12) 0.0066(9) 0.0320(11) 0.0026(9)
N1 0.0226(11) 0.0451(14) 0.0297(13) 0.0182(11) 0.0058(10) 0.0030(10)
N2 0.0208(11) 0.0417(14) 0.0403(14) 0.0254(12) 0.0077(10) 0.0043(10)
C5 0.0181(12) 0.0203(12) 0.0302(14) 0.0056(11) 0.0045(10) 0.0007(9)
C1 0.0202(12) 0.0217(12) 0.0304(14) 0.0095(11) 0.0050(11) 0.0011(10)
C4 0.0194(13) 0.0256(13) 0.0380(16) 0.0091(12) 0.0088(11) 0.0046(10)
N3 0.0236(11) 0.0244(11) 0.0345(13) 0.0108(10) 0.0101(10) 0.0009(9)
C42 0.0209(12) 0.0204(12) 0.0375(15) 0.0095(11) 0.0109(11) 0.0009(10)
N4 0.0232(11) 0.0246(11) 0.0398(14) 0.0139(10) 0.0055(10) -0.0021(9)
C22 0.047(2) 0.113(4) 0.042(2) 0.024(2) 0.0060(18) 0.016(2)
C20 0.0316(18) 0.091(3) 0.0381(19) 0.0151(19) 0.0069(15) 0.0072(18)
C15 0.0346(17) 0.071(2) 0.0323(17) 0.0110(17) 0.0096(14) -0.0065(16)
C14 0.0305(15) 0.0470(18) 0.0306(15) 0.0129(14) 0.0090(12) -0.0073(13)
C11 0.0174(12) 0.0350(15) 0.0354(15) 0.0186(13) 0.0069(11) 0.0055(11)
C26 0.0210(13) 0.0407(17) 0.0476(18) 0.0272(15) 0.0060(13) -0.0001(12)
C31 0.0248(15) 0.0505(19) 0.061(2) 0.0358(17) 0.0147(14) 0.0067(13)
C35 0.0307(16) 0.060(2) 0.070(2) 0.041(2) 0.0235(16) 0.0104(15)
C36 0.0382(19) 0.079(3) 0.105(3) 0.058(3) 0.037(2) 0.0204(19)
C21 0.031(2) 0.159(5) 0.051(3) 0.015(3) 0.0071(18) 0.015(3)
C19 0.056(2) 0.0446(19) 0.0362(18) 0.0163(15) 0.0112(16) -0.0037(16)
C18 0.091(3) 0.049(2) 0.061(3) 0.019(2) 0.023(2) -0.010(2)
C23 0.065(2) 0.0400(19) 0.049(2) 0.0147(17) 0.0025(18) 0.0129(17)
C25 0.122(5) 0.054(3) 0.076(3) 0.026(2) -0.023(3) 0.017(3)
C24 0.057(3) 0.089(4) 0.068(3) 0.004(3) 0.013(2) 0.023(2)
C12 0.0314(16) 0.064(2) 0.0369(17) 0.0296(16) 0.0108(13) 0.0045(15)
B1 0.0233(15) 0.0270(15) 0.0321(17) 0.0138(13) 0.0053(13) 0.0008(12)
C8 0.0201(12) 0.0233(12) 0.0311(14) 0.0095(11) 0.0063(11) 0.0012(10)
C9 0.0179(12) 0.0170(11) 0.0279(13) 0.0062(10) 0.0044(10) -0.0006(9)
C10 0.0171(12) 0.0188(11) 0.0284(13) 0.0080(10) 0.0055(10) 0.0011(9)
C6 0.0192(12) 0.0322(14) 0.0354(15) 0.0128(12) 0.0111(11) 0.0030(11)
C7 0.0242(13) 0.0304(14) 0.0331(15) 0.0140(12) 0.0100(11) 0.0032(11)
C2 0.0230(13) 0.0315(14) 0.0319(15) 0.0148(12) 0.0052(11) 0.0040(11)
C3 0.0180(12) 0.0297(14) 0.0371(16) 0.0121(12) 0.0040(11) 0.0052(10)
C27 0.0232(14) 0.0384(17) 0.056(2) 0.0234(15) 0.0079(14) -0.0003(12)
C28 0.0364(18) 0.046(2) 0.068(3) 0.0164(18) 0.0098(17) -0.0046(15)
C13 0.0337(16) 0.059(2) 0.0434(18) 0.0318(17) 0.0137(14) 0.0050(15)
C30 0.0199(15) 0.063(2) 0.083(3) 0.036(2) 0.0107(17) -0.0022(15)
C37 0.048(2) 0.083(3) 0.075(3) 0.049(2) 0.029(2) 0.009(2)
C29 0.0314(18) 0.056(2) 0.079(3) 0.019(2) 0.0063(18) -0.0134(16)
C32 0.0263(15) 0.0359(17) 0.065(2) 0.0164(16) 0.0153(15) 0.0023(13)
C33 0.046(2) 0.059(2) 0.073(3) 0.004(2) 0.028(2) -0.0039(18)
C34 0.033(2) 0.078(3) 0.182(6) 0.084(4) 0.032(3) 0.020(2)
C16 0.044(2) 0.097(4) 0.053(2) 0.017(2) 0.0123(18) -0.028(2)
C17 0.094(4) 0.074(3) 0.078(3) 0.019(3) 0.029(3) -0.037(3)
C74 0.050(2) 0.059(2) 0.081(3) 0.011(2) 0.028(2) 0.0105(19)
C72 0.0258(15) 0.0358(17) 0.070(2) 0.0148(16) 0.0112(15) 0.0029(13)
C68 0.0296(15) 0.0304(15) 0.0446(18) 0.0130(13) 0.0066(13) -0.0043(12)
C63 0.0280(14) 0.0273(14) 0.0334(15) 0.0086(12) 0.0081(12) -0.0059(11)
C48 0.0210(13) 0.0242(13) 0.0338(15) 0.0102(11) 0.0097(11) 0.0020(10)
B2 0.0229(15) 0.0285(16) 0.0416(19) 0.0169(14) 0.0096(13) -0.0012(12)
C38 0.0216(13) 0.0254(13) 0.0381(16) 0.0131(12) 0.0081(11) -0.0013(10)
C47 0.0221(13) 0.0227(13) 0.0393(16) 0.0106(12) 0.0096(12) -0.0012(10)
C41 0.0351(16) 0.0242(14) 0.0477(18) 0.0121(13) 0.0160(14) 0.0072(12)
C40 0.0411(17) 0.0277(14) 0.0396(17) 0.0077(13) 0.0172(14) 0.0054(12)
C50 0.0317(15) 0.0317(15) 0.0351(16) 0.0134(13) 0.0034(12) 0.0002(12)
C49 0.0352(15) 0.0260(14) 0.0347(16) 0.0119(12) 0.0122(13) 0.0008(11)
C67 0.0271(16) 0.0421(19) 0.065(2) 0.0194(17) 0.0029(15) -0.0060(13)
C66 0.0398(19) 0.0400(19) 0.063(2) 0.0094(17) 0.0007(17) -0.0174(15)
C65 0.050(2) 0.0274(16) 0.055(2) 0.0047(15) 0.0144(17) -0.0073(14)
C64 0.0395(16) 0.0254(14) 0.0369(16) 0.0070(12) 0.0162(13) -0.0028(12)
C73 0.041(2) 0.042(2) 0.103(3) 0.032(2) 0.003(2) 0.0060(16)
C69 0.0474(19) 0.0305(15) 0.051(2) 0.0125(14) 0.0265(16) 0.0063(13)
C70 0.074(3) 0.0314(17) 0.065(2) 0.0130(16) 0.043(2) 0.0108(17)
C71 0.059(2) 0.045(2) 0.069(3) 0.0282(19) 0.029(2) 0.0174(17)
C39 0.0357(16) 0.0305(15) 0.0386(17) 0.0129(13) 0.0093(13) 0.0019(12)
C43 0.0304(15) 0.0265(14) 0.0474(18) 0.0155(13) 0.0161(13) 0.0068(11)
C44 0.0266(14) 0.0321(15) 0.0347(15) 0.0127(12) 0.0112(12) 0.0006(11)
C45 0.0238(13) 0.0265(13) 0.0366(16) 0.0117(12) 0.0104(12) 0.0008(11)
C46 0.0165(12) 0.0216(13) 0.0411(16) 0.0092(11) 0.0108(11) 0.0005(10)
C51 0.0239(14) 0.0298(14) 0.0474(18) 0.0208(14) 0.0048(13) -0.0027(11)
C52 0.0333(16) 0.0325(16) 0.0462(18) 0.0164(14) 0.0039(14) -0.0047(12)
C53 0.0399(18) 0.0352(17) 0.060(2) 0.0153(16) 0.0050(16) -0.0100(14)
C54 0.0348(18) 0.0386(19) 0.083(3) 0.0200(19) 0.0124(18) -0.0123(14)
C55 0.0326(17) 0.0417(19) 0.081(3) 0.0249(19) 0.0218(17) 0.0000(14)
C56 0.0248(14) 0.0348(16) 0.060(2) 0.0230(15) 0.0090(14) 0.0018(12)
C60 0.0265(15) 0.0366(17) 0.071(2) 0.0179(17) 0.0183(16) 0.0034(13)
C62 0.114(4) 0.060(3) 0.103(4) 0.020(3) 0.075(3) 0.001(3)
C61 0.090(4) 0.050(3) 0.131(5) 0.024(3) 0.001(3) 0.031(3)
C57 0.0463(19) 0.0361(17) 0.0385(18) 0.0091(14) 0.0088(15) -0.0104(14)
C58 0.079(3) 0.061(3) 0.041(2) 0.0147(19) 0.005(2) -0.016(2)
C59 0.059(2) 0.0372(18) 0.058(2) 0.0047(16) 0.0263(19) -0.0027(16)
C77 0.124(5) 0.100(5) 0.093(4) 0.032(4) 0.034(4) -0.010(4)
C78 0.062(3) 0.078(4) 0.122(5) -0.012(3) 0.033(3) 0.001(3)
C79 0.060(3) 0.076(4) 0.174(7) 0.022(4) 0.037(4) 0.019(3)
C80 0.078(3) 0.069(3) 0.112(5) 0.034(3) 0.014(3) 0.008(3)
F8 0.182(4) 0.110(3) 0.171(4) 0.079(3) 0.065(3) 0.042(3)
C75 0.074(3) 0.059(3) 0.090(4) 0.019(3) 0.023(3) 0.007(2)
F7 0.159(3) 0.087(2) 0.114(3) 0.025(2) 0.070(3) 0.009(2)
C76 0.154(6) 0.068(3) 0.098(4) 0.031(3) 0.046(4) 0.029(4)

loop_
_atom_type_symbol
_atom_type_description
_atom_type_scat_dispersion_real
_atom_type_scat_dispersion_imag
_atom_type_scat_source
C C 0.0033 0.0016 'International Tables Vol C Tables 4.2.6.8 and 6.1.1.4'
H H 0.0000 0.0000 'International Tables Vol C Tables 4.2.6.8 and 6.1.1.4'
N N 0.0061 0.0033 'International Tables Vol C Tables 4.2.6.8 and 6.1.1.4'
F F 0.0171 0.0103 'International Tables Vol C Tables 4.2.6.8 and 6.1.1.4'
Sb Sb -0.5866 1.5461 'International Tables Vol C Tables 4.2.6.8 and 6.1.1.4'
B B 0.0013 0.0007 'International Tables Vol C Tables 4.2.6.8 and 6.1.1.4'

loop_
_geom_angle_atom_site_label_1
_geom_angle_atom_site_label_2
_geom_angle_atom_site_label_3
_geom_angle
_geom_angle_site_symmetry_1
_geom_angle_site_symmetry_3
_geom_angle_publ_flag
F2 Sb1 F2 180.0 2_677 . ?
F2 Sb1 F1 91.6(2) 2_677 . ?
F2 Sb1 F1 88.4(2) . . ?
F2 Sb1 F1 88.4(2) 2_677 2_677 ?
F2 Sb1 F1 91.6(2) . 2_677 ?
F1 Sb1 F1 180.0 . 2_677 ?
F2 Sb1 F3 89.52(13) 2_677 2_677 ?
F2 Sb1 F3 90.48(13) . 2_677 ?
F1 Sb1 F3 88.76(12) . 2_677 ?
F1 Sb1 F3 91.24(12) 2_677 2_677 ?
F2 Sb1 F3 90.48(13) 2_677 . ?
F2 Sb1 F3 89.52(13) . . ?
F1 Sb1 F3 91.23(12) . . ?
F1 Sb1 F3 88.77(12) 2_677 . ?
F3 Sb1 F3 180.00(7) 2_677 . ?
F5 Sb2 F5 180.0 2_567 . ?
F5 Sb2 F4 89.93(11) 2_567 . ?
F5 Sb2 F4 90.07(11) . . ?
F5 Sb2 F4 90.07(11) 2_567 2_567 ?
F5 Sb2 F4 89.93(11) . 2_567 ?
F4 Sb2 F4 180.0 . 2_567 ?
F5 Sb2 F6 90.35(10) 2_567 2_567 ?
F5 Sb2 F6 89.65(10) . 2_567 ?
F4 Sb2 F6 89.65(10) . 2_567 ?
F4 Sb2 F6 90.35(10) 2_567 2_567 ?
F5 Sb2 F6 89.65(10) 2_567 . ?
F5 Sb2 F6 90.35(10) . . ?
F4 Sb2 F6 90.35(10) . . ?
F4 Sb2 F6 89.65(10) 2_567 . ?
F6 Sb2 F6 180.0 2_567 . ?
C11 N1 C12 109.8(3) . . ?
C11 N1 C14 125.7(2) . . ?
C12 N1 C14 124.5(3) . . ?
C11 N2 C13 109.6(3) . . ?
C11 N2 C26 127.9(2) . . ?
C13 N2 C26 122.4(2) . . ?
C4 C5 C6 120.2(2) . . ?
C4 C5 C10 119.7(2) . . ?
C6 C5 C10 120.1(2) . . ?
C2 C1 C10 118.8(2) . . ?
C2 C1 B1 123.1(2) . . ?
C10 C1 B1 118.1(2) . . ?
C3 C4 C5 121.2(2) . . ?
C3 C4 H4 119.4 . . ?
C5 C4 H4 119.4 . . ?
C48 N3 C49 110.4(2) . . ?
C48 N3 C63 129.0(2) . . ?
C49 N3 C63 120.6(2) . . ?
C41 C42 C43 120.1(2) . . ?
C41 C42 C47 120.2(3) . . ?
C43 C42 C47 119.7(3) . . ?
C48 N4 C50 110.5(2) . . ?
C48 N4 C51 130.1(2) . . ?
C50 N4 C51 119.4(2) . . ?
C20 C22 H37 109.5 . . ?
C20 C22 H38 109.5 . . ?
H37 C22 H38 109.5 . . ?
C20 C22 H36 109.5 . . ?
H37 C22 H36 109.5 . . ?
H38 C22 H36 109.5 . . ?
C15 C20 C22 109.9(4) . . ?
C15 C20 C21 113.1(4) . . ?
C22 C20 C21 109.3(3) . . ?
C15 C20 H3 108.1 . . ?
C22 C20 H3 108.1 . . ?
C21 C20 H3 108.1 . . ?
C14 C15 C16 115.4(4) . . ?
C14 C15 C20 124.0(3) . . ?
C16 C15 C20 120.4(4) . . ?
C19 C14 C15 123.6(3) . . ?
C19 C14 N1 118.0(3) . . ?
C15 C14 N1 118.4(3) . . ?
N2 C11 N1 105.8(2) . . ?
N2 C11 B1 128.6(3) . . ?
N1 C11 B1 125.6(2) . . ?
C27 C26 C31 122.7(3) . . ?
C27 C26 N2 120.0(2) . . ?
C31 C26 N2 117.3(3) . . ?
C30 C31 C26 116.7(3) . . ?
C30 C31 C35 119.5(3) . . ?
C26 C31 C35 123.7(3) . . ?
C31 C35 C36 112.7(3) . . ?
C31 C35 C37 110.5(3) . . ?
C36 C35 C37 108.3(3) . . ?
C31 C35 H20 108.4 . . ?
C36 C35 H20 108.4 . . ?
C37 C35 H20 108.4 . . ?
C35 C36 H24 109.5 . . ?
C35 C36 H1 109.5 . . ?
H24 C36 H1 109.5 . . ?
C35 C36 H25 109.5 . . ?
H24 C36 H25 109.5 . . ?
H1 C36 H25 109.5 . . ?
C20 C21 H2 109.5 . . ?
C20 C21 H39 109.5 . . ?
H2 C21 H39 109.5 . . ?
C20 C21 H40 109.5 . . ?
H2 C21 H40 109.5 . . ?
H39 C21 H40 109.5 . . ?
C14 C19 C18 116.9(4) . . ?
C14 C19 C23 123.5(3) . . ?
C18 C19 C23 119.3(4) . . ?
C17 C18 C19 121.7(4) . . ?
C17 C18 H83 119.2 . . ?
C19 C18 H83 119.2 . . ?
C19 C23 C25 114.1(4) . . ?
C19 C23 C24 109.6(3) . . ?
C25 C23 C24 110.8(4) . . ?
C19 C23 H5 107.3 . . ?
C25 C23 H5 107.3 . . ?
C24 C23 H5 107.3 . . ?
C23 C25 H7 109.5 . . ?
C23 C25 H8 109.5 . . ?
H7 C25 H8 109.5 . . ?
C23 C25 H6 109.5 . . ?
H7 C25 H6 109.5 . . ?
H8 C25 H6 109.5 . . ?
C23 C24 H9 109.5 . . ?
C23 C24 H10 109.5 . . ?
H9 C24 H10 109.5 . . ?
C23 C24 H11 109.5 . . ?
H9 C24 H11 109.5 . . ?
H10 C24 H11 109.5 . . ?
C13 C12 N1 107.5(3) . . ?
C13 C12 H12 126.3 . . ?
N1 C12 H12 126.3 . . ?
C8 B1 C1 118.3(2) 2_566 . ?
C8 B1 C11 122.4(2) 2_566 . ?
C1 B1 C11 119.2(2) . . ?
C9 C8 C7 118.8(2) . . ?
C9 C8 B1 120.3(2) . 2_566 ?
C7 C8 B1 120.8(2) . 2_566 ?
C8 C9 C10 118.8(2) . . ?
C8 C9 C9 120.3(3) . 2_566 ?
C10 C9 C9 120.9(3) . 2_566 ?
C1 C10 C5 118.5(2) . . ?
C1 C10 C9 122.0(2) . . ?
C5 C10 C9 119.4(2) . . ?
C7 C6 C5 119.9(2) . . ?
C7 C6 H13 120.1 . . ?
C5 C6 H13 120.1 . . ?
C6 C7 C8 122.8(3) . . ?
C6 C7 H14 118.6 . . ?
C8 C7 H14 118.6 . . ?
C3 C2 C1 122.1(3) . . ?
C3 C2 H16 118.9 . . ?
C1 C2 H16 118.9 . . ?
C4 C3 C2 119.6(2) . . ?
C4 C3 H15 120.2 . . ?
C2 C3 H15 120.2 . . ?
C26 C27 C28 117.7(3) . . ?
C26 C27 C32 123.4(3) . . ?
C28 C27 C32 118.9(3) . . ?
C29 C28 C27 120.5(4) . . ?
C29 C28 H17 119.7 . . ?
C27 C28 H17 119.7 . . ?
C12 C13 N2 107.3(3) . . ?
C12 C13 H18 126.3 . . ?
N2 C13 H18 126.3 . . ?
C29 C30 C31 121.2(3) . . ?
C29 C30 H19 119.4 . . ?
C31 C30 H19 119.4 . . ?
C35 C37 H22 109.5 . . ?
C35 C37 H23 109.5 . . ?
H22 C37 H23 109.5 . . ?
C35 C37 H21 109.5 . . ?
H22 C37 H21 109.5 . . ?
H23 C37 H21 109.5 . . ?
C28 C29 C30 121.2(4) . . ?
C28 C29 H26 119.4 . . ?
C30 C29 H26 119.4 . . ?
C34 C32 C27 109.5(3) . . ?
C34 C32 C33 112.6(4) . . ?
C27 C32 C33 111.6(3) . . ?
C34 C32 H27 107.7 . . ?
C27 C32 H27 107.7 . . ?
C33 C32 H27 107.7 . . ?
C32 C33 H28 109.5 . . ?
C32 C33 H30 109.5 . . ?
H28 C33 H30 109.5 . . ?
C32 C33 H29 109.5 . . ?
H28 C33 H29 109.5 . . ?
H30 C33 H29 109.5 . . ?
C32 C34 H33 109.5 . . ?
C32 C34 H31 109.5 . . ?
H33 C34 H31 109.5 . . ?
C32 C34 H32 109.5 . . ?
H33 C34 H32 109.5 . . ?
H31 C34 H32 109.5 . . ?
C17 C16 C15 122.3(4) . . ?
C17 C16 H34 118.8 . . ?
C15 C16 H34 118.8 . . ?
C16 C17 C18 119.9(4) . . ?
C16 C17 H35 120.1 . . ?
C18 C17 H35 120.1 . . ?
C72 C74 H41 109.5 . . ?
C72 C74 H52 109.5 . . ?
H41 C74 H52 109.5 . . ?
C72 C74 H51 109.5 . . ?
H41 C74 H51 109.5 . . ?
H52 C74 H51 109.5 . . ?
C68 C72 C73 112.4(3) . . ?
C68 C72 C74 109.5(3) . . ?
C73 C72 C74 111.2(3) . . ?
C68 C72 H47 107.8 . . ?
C73 C72 H47 107.8 . . ?
C74 C72 H47 107.8 . . ?
C63 C68 C67 116.7(3) . . ?
C63 C68 C72 123.7(3) . . ?
C67 C68 C72 119.4(3) . . ?
C68 C63 C64 122.7(3) . . ?
C68 C63 N3 119.4(3) . . ?
C64 C63 N3 117.4(3) . . ?
N4 C48 N3 104.6(2) . . ?
N4 C48 B2 127.3(2) . . ?
N3 C48 B2 128.1(2) . . ?
C45 B2 C38 118.5(3) 2_676 . ?
C45 B2 C48 122.2(3) 2_676 . ?
C38 B2 C48 119.3(3) . . ?
C39 C38 C47 119.0(3) . . ?
C39 C38 B2 123.9(3) . . ?
C47 C38 B2 117.1(3) . . ?
C46 C47 C42 119.8(3) . . ?
C46 C47 C38 122.8(2) . . ?
C42 C47 C38 117.4(3) . . ?
C40 C41 C42 121.2(3) . . ?
C40 C41 H42 119.4 . . ?
C42 C41 H42 119.4 . . ?
C41 C40 C39 119.5(3) . . ?
C41 C40 H43 120.3 . . ?
C39 C40 H43 120.3 . . ?
C49 C50 N4 107.4(3) . . ?
C49 C50 H45 126.3 . . ?
N4 C50 H45 126.3 . . ?
C50 C49 N3 107.0(2) . . ?
C50 C49 H44 126.5 . . ?
N3 C49 H44 126.5 . . ?
C66 C67 C68 121.9(3) . . ?
C66 C67 H53 119.0 . . ?
C68 C67 H53 119.0 . . ?
C65 C66 C67 119.9(3) . . ?
C65 C66 H46 120.1 . . ?
C67 C66 H46 120.1 . . ?
C66 C65 C64 121.8(3) . . ?
C66 C65 H57 119.1 . . ?
C64 C65 H57 119.1 . . ?
C65 C64 C63 116.8(3) . . ?
C65 C64 C69 119.4(3) . . ?
C63 C64 C69 123.7(3) . . ?
C72 C73 H48 109.5 . . ?
C72 C73 H50 109.5 . . ?
H48 C73 H50 109.5 . . ?
C72 C73 H49 109.5 . . ?
H48 C73 H49 109.5 . . ?
H50 C73 H49 109.5 . . ?
C64 C69 C71 110.8(3) . . ?
C64 C69 C70 112.1(3) . . ?
C71 C69 C70 109.3(3) . . ?
C64 C69 H58 108.2 . . ?
C71 C69 H58 108.2 . . ?
C70 C69 H58 108.2 . . ?
C69 C70 H54 109.5 . . ?
C69 C70 H55 109.5 . . ?
H54 C70 H55 109.5 . . ?
C69 C70 H56 109.5 . . ?
H54 C70 H56 109.5 . . ?
H55 C70 H56 109.5 . . ?
C69 C71 H60 109.5 . . ?
C69 C71 H61 109.5 . . ?
H60 C71 H61 109.5 . . ?
C69 C71 H59 109.5 . . ?
H60 C71 H59 109.5 . . ?
H61 C71 H59 109.5 . . ?
C40 C39 C38 122.7(3) . . ?
C40 C39 H62 118.6 . . ?
C38 C39 H62 118.6 . . ?
C44 C43 C42 119.7(3) . . ?
C44 C43 H64 120.1 . . ?
C42 C43 H64 120.1 . . ?
C43 C44 C45 123.3(3) . . ?
C43 C44 H63 118.3 . . ?
C45 C44 H63 118.3 . . ?
C44 C45 C46 118.4(3) . . ?
C44 C45 B2 121.2(3) . 2_676 ?
C46 C45 B2 120.4(2) . 2_676 ?
C47 C46 C46 121.6(3) . 2_676 ?
C47 C46 C45 118.8(2) . . ?
C46 C46 C45 119.6(3) 2_676 . ?
C56 C51 C52 123.0(3) . . ?
C56 C51 N4 119.0(3) . . ?
C52 C51 N4 117.2(3) . . ?
C53 C52 C51 117.0(3) . . ?
C53 C52 C57 118.1(3) . . ?
C51 C52 C57 124.9(3) . . ?
C54 C53 C52 121.4(3) . . ?
C54 C53 H65 119.3 . . ?
C52 C53 H65 119.3 . . ?
C53 C54 C55 120.2(3) . . ?
C53 C54 H66 119.9 . . ?
C55 C54 H66 119.9 . . ?
C54 C55 C56 121.4(3) . . ?
C54 C55 H74 119.3 . . ?
C56 C55 H74 119.3 . . ?
C51 C56 C55 116.8(3) . . ?
C51 C56 C60 123.4(3) . . ?
C55 C56 C60 119.7(3) . . ?
C61 C60 C56 111.2(3) . . ?
C61 C60 C62 111.3(4) . . ?
C56 C60 C62 113.7(3) . . ?
C61 C60 H70 106.7 . . ?
C56 C60 H70 106.7 . . ?
C62 C60 H70 106.7 . . ?
C60 C62 H68 109.5 . . ?
C60 C62 H67 109.5 . . ?
H68 C62 H67 109.5 . . ?
C60 C62 H69 109.5 . . ?
H68 C62 H69 109.5 . . ?
H67 C62 H69 109.5 . . ?
C60 C61 H71 109.5 . . ?
C60 C61 H73 109.5 . . ?
H71 C61 H73 109.5 . . ?
C60 C61 H72 109.5 . . ?
H71 C61 H72 109.5 . . ?
H73 C61 H72 109.5 . . ?
C52 C57 C58 111.5(3) . . ?
C52 C57 C59 111.3(3) . . ?
C58 C57 C59 108.9(3) . . ?
C52 C57 H75 108.3 . . ?
C58 C57 H75 108.3 . . ?
C59 C57 H75 108.3 . . ?
C57 C58 H77 109.5 . . ?
C57 C58 H78 109.5 . . ?
H77 C58 H78 109.5 . . ?
C57 C58 H76 109.5 . . ?
H77 C58 H76 109.5 . . ?
H78 C58 H76 109.5 . . ?
C57 C59 H80 109.5 . . ?
C57 C59 H81 109.5 . . ?
H80 C59 H81 109.5 . . ?
C57 C59 H79 109.5 . . ?
H80 C59 H79 109.5 . . ?
H81 C59 H79 109.5 . . ?
C78 C77 C76 118.4(6) . . ?
C78 C77 H82 120.8 . . ?
C76 C77 H82 120.8 . . ?
C77 C78 C79 120.3(6) . . ?
C77 C78 H84 119.9 . . ?
C79 C78 H84 119.9 . . ?
C80 C79 C78 118.2(6) . . ?
C80 C79 H89 120.9 . . ?
C78 C79 H89 120.9 . . ?
C79 C80 C75 123.0(7) . . ?
C79 C80 F8 118.8(6) . . ?
C75 C80 F8 118.2(6) . . ?
C80 C75 F7 117.5(6) . . ?
C80 C75 C76 121.5(6) . . ?
F7 C75 C76 121.0(5) . . ?
C75 C76 C77 118.5(6) . . ?
C75 C76 H88 120.7 . . ?
C77 C76 H88 120.7 . . ?

loop_
_geom_bond_atom_site_label_1
_geom_bond_atom_site_label_2
_geom_bond_distance
_geom_bond_site_symmetry_2
_geom_bond_publ_flag
Sb1 F2 1.828(3) 2_677 ?
Sb1 F2 1.828(3) . ?
Sb1 F1 1.840(3) . ?
Sb1 F1 1.840(3) 2_677 ?
Sb1 F3 1.872(2) 2_677 ?
Sb1 F3 1.872(2) . ?
Sb2 F5 1.861(2) 2_567 ?
Sb2 F5 1.861(2) . ?
Sb2 F4 1.867(2) . ?
Sb2 F4 1.867(2) 2_567 ?
Sb2 F6 1.8699(19) 2_567 ?
Sb2 F6 1.8699(19) . ?
N1 C11 1.356(4) . ?
N1 C12 1.376(4) . ?
N1 C14 1.461(4) . ?
N2 C11 1.355(3) . ?
N2 C13 1.381(4) . ?
N2 C26 1.448(4) . ?
C5 C4 1.405(4) . ?
C5 C6 1.417(4) . ?
C5 C10 1.430(3) . ?
C1 C2 1.397(4) . ?
C1 C10 1.426(4) . ?
C1 B1 1.522(4) . ?
C4 C3 1.367(4) . ?
C4 H4 0.9500 . ?
N3 C48 1.364(3) . ?
N3 C49 1.378(4) . ?
N3 C63 1.450(3) . ?
C42 C41 1.403(4) . ?
C42 C43 1.421(4) . ?
C42 C47 1.436(4) . ?
N4 C48 1.356(4) . ?
N4 C50 1.376(4) . ?
N4 C51 1.463(3) . ?
C22 C20 1.529(5) . ?
C22 H37 0.9800 . ?
C22 H38 0.9800 . ?
C22 H36 0.9800 . ?
C20 C15 1.510(6) . ?
C20 C21 1.535(5) . ?
C20 H3 1.0000 . ?
C15 C14 1.397(5) . ?
C15 C16 1.416(6) . ?
C14 C19 1.392(5) . ?
C11 B1 1.588(4) . ?
C26 C27 1.391(5) . ?
C26 C31 1.414(4) . ?
C31 C30 1.392(5) . ?
C31 C35 1.517(5) . ?
C35 C36 1.534(5) . ?
C35 C37 1.537(5) . ?
C35 H20 1.0000 . ?
C36 H24 0.9800 . ?
C36 H1 0.9800 . ?
C36 H25 0.9800 . ?
C21 H2 0.9800 . ?
C21 H39 0.9800 . ?
C21 H40 0.9800 . ?
C19 C18 1.396(5) . ?
C19 C23 1.510(5) . ?
C18 C17 1.367(7) . ?
C18 H83 0.9500 . ?
C23 C25 1.522(5) . ?
C23 C24 1.537(6) . ?
C23 H5 1.0000 . ?
C25 H7 0.9800 . ?
C25 H8 0.9800 . ?
C25 H6 0.9800 . ?
C24 H9 0.9800 . ?
C24 H10 0.9800 . ?
C24 H11 0.9800 . ?
C12 C13 1.337(5) . ?
C12 H12 0.9500 . ?
B1 C8 1.500(4) 2_566 ?
C8 C9 1.422(4) . ?
C8 C7 1.430(4) . ?
C8 B1 1.500(4) 2_566 ?
C9 C10 1.442(3) . ?
C9 C9 1.448(5) 2_566 ?
C6 C7 1.348(4) . ?
C6 H13 0.9500 . ?
C7 H14 0.9500 . ?
C2 C3 1.391(4) . ?
C2 H16 0.9500 . ?
C3 H15 0.9500 . ?
C27 C28 1.398(5) . ?
C27 C32 1.522(4) . ?
C28 C29 1.371(5) . ?
C28 H17 0.9500 . ?
C13 H18 0.9500 . ?
C30 C29 1.374(6) . ?
C30 H19 0.9500 . ?
C37 H22 0.9800 . ?
C37 H23 0.9800 . ?
C37 H21 0.9800 . ?
C29 H26 0.9500 . ?
C32 C34 1.518(5) . ?
C32 C33 1.525(5) . ?
C32 H27 1.0000 . ?
C33 H28 0.9800 . ?
C33 H30 0.9800 . ?
C33 H29 0.9800 . ?
C34 H33 0.9800 . ?
C34 H31 0.9800 . ?
C34 H32 0.9800 . ?
C16 C17 1.361(7) . ?
C16 H34 0.9500 . ?
C17 H35 0.9500 . ?
C74 C72 1.539(5) . ?
C74 H41 0.9800 . ?
C74 H52 0.9800 . ?
C74 H51 0.9800 . ?
C72 C68 1.507(4) . ?
C72 C73 1.515(5) . ?
C72 H47 1.0000 . ?
C68 C63 1.395(4) . ?
C68 C67 1.397(4) . ?
C63 C64 1.406(4) . ?
C48 B2 1.607(4) . ?
B2 C45 1.501(5) 2_676 ?
B2 C38 1.536(4) . ?
C38 C39 1.387(4) . ?
C38 C47 1.441(4) . ?
C47 C46 1.430(4) . ?
C41 C40 1.367(4) . ?
C41 H42 0.9500 . ?
C40 C39 1.382(4) . ?
C40 H43 0.9500 . ?
C50 C49 1.338(4) . ?
C50 H45 0.9500 . ?
C49 H44 0.9500 . ?
C67 C66 1.371(5) . ?
C67 H53 0.9500 . ?
C66 C65 1.366(5) . ?
C66 H46 0.9500 . ?
C65 C64 1.395(4) . ?
C65 H57 0.9500 . ?
C64 C69 1.512(4) . ?
C73 H48 0.9800 . ?
C73 H50 0.9800 . ?
C73 H49 0.9800 . ?
C69 C71 1.533(5) . ?
C69 C70 1.535(5) . ?
C69 H58 1.0000 . ?
C70 H54 0.9800 . ?
C70 H55 0.9800 . ?
C70 H56 0.9800 . ?
C71 H60 0.9800 . ?
C71 H61 0.9800 . ?
C71 H59 0.9800 . ?
C39 H62 0.9500 . ?
C43 C44 1.360(4) . ?
C43 H64 0.9500 . ?
C44 C45 1.411(4) . ?
C44 H63 0.9500 . ?
C45 C46 1.447(4) . ?
C45 B2 1.501(5) 2_676 ?
C46 C46 1.446(5) 2_676 ?
C51 C56 1.394(4) . ?
C51 C52 1.403(5) . ?
C52 C53 1.395(4) . ?
C52 C57 1.523(5) . ?
C53 C54 1.367(5) . ?
C53 H65 0.9500 . ?
C54 C55 1.382(5) . ?
C54 H66 0.9500 . ?
C55 C56 1.396(4) . ?
C55 H74 0.9500 . ?
C56 C60 1.513(5) . ?
C60 C61 1.511(5) . ?
C60 C62 1.523(6) . ?
C60 H70 1.0000 . ?
C62 H68 0.9800 . ?
C62 H67 0.9800 . ?
C62 H69 0.9800 . ?
C61 H71 0.9800 . ?
C61 H73 0.9800 . ?
C61 H72 0.9800 . ?
C57 C58 1.535(5) . ?
C57 C59 1.537(5) . ?
C57 H75 1.0000 . ?
C58 H77 0.9800 . ?
C58 H78 0.9800 . ?
C58 H76 0.9800 . ?
C59 H80 0.9800 . ?
C59 H81 0.9800 . ?
C59 H79 0.9800 . ?
C77 C78 1.376(9) . ?
C77 C76 1.405(8) . ?
C77 H82 0.9500 . ?
C78 C79 1.408(9) . ?
C78 H84 0.9500 . ?
C79 C80 1.306(8) . ?
C79 H89 0.9500 . ?
C80 C75 1.336(7) . ?
C80 F8 1.373(7) . ?
C75 F7 1.345(6) . ?
C75 C76 1.349(7) . ?
C76 H88 0.9500 . ?

loop_
_geom_hbond_atom_site_label_D
_geom_hbond_atom_site_label_H
_geom_hbond_atom_site_label_A
_geom_hbond_distance_DH
_geom_hbond_distance_HA
_geom_hbond_distance_DA
_geom_hbond_angle_DHA
_geom_hbond_site_symmetry_A
C12 H12 F4 0.95 2.25 3.136(4) 154.5 2_567
C13 H18 F6 0.95 2.28 2.940(4) 125.8 .
C49 H44 F1 0.95 2.33 3.104(4) 137.9 2_676
C76 H88 F3 0.95 2.61 3.413(7) 143.1 1_545

loop_
_geom_torsion_atom_site_label_1
_geom_torsion_atom_site_label_2
_geom_torsion_atom_site_label_3
_geom_torsion_atom_site_label_4
_geom_torsion
_geom_torsion_site_symmetry_1
_geom_torsion_site_symmetry_2
_geom_torsion_site_symmetry_3
_geom_torsion_site_symmetry_4
_geom_torsion_publ_flag
C6 C5 C4 C3 178.3(3) . . . . ?
C10 C5 C4 C3 -1.5(4) . . . . ?
C22 C20 C15 C14 -100.7(4) . . . . ?
C21 C20 C15 C14 136.8(4) . . . . ?
C22 C20 C15 C16 74.6(4) . . . . ?
C21 C20 C15 C16 -47.9(5) . . . . ?
C16 C15 C14 C19 -4.1(5) . . . . ?
C20 C15 C14 C19 171.4(3) . . . . ?
C16 C15 C14 N1 178.9(3) . . . . ?
C20 C15 C14 N1 -5.6(5) . . . . ?
C11 N1 C14 C19 65.2(4) . . . . ?
C12 N1 C14 C19 -111.4(3) . . . . ?
C11 N1 C14 C15 -117.6(3) . . . . ?
C12 N1 C14 C15 65.8(4) . . . . ?
C13 N2 C11 N1 -1.0(3) . . . . ?
C26 N2 C11 N1 175.4(3) . . . . ?
C13 N2 C11 B1 176.5(3) . . . . ?
C26 N2 C11 B1 -7.1(5) . . . . ?
C12 N1 C11 N2 0.2(3) . . . . ?
C14 N1 C11 N2 -176.9(3) . . . . ?
C12 N1 C11 B1 -177.5(3) . . . . ?
C14 N1 C11 B1 5.5(4) . . . . ?
C11 N2 C26 C27 73.1(4) . . . . ?
C13 N2 C26 C27 -110.9(3) . . . . ?
C11 N2 C26 C31 -110.5(3) . . . . ?
C13 N2 C26 C31 65.4(4) . . . . ?
C27 C26 C31 C30 -1.6(5) . . . . ?
N2 C26 C31 C30 -177.8(3) . . . . ?
C27 C26 C31 C35 175.8(3) . . . . ?
N2 C26 C31 C35 -0.5(4) . . . . ?
C30 C31 C35 C36 -48.8(4) . . . . ?
C26 C31 C35 C36 133.9(3) . . . . ?
C30 C31 C35 C37 72.6(4) . . . . ?
C26 C31 C35 C37 -104.7(4) . . . . ?
C15 C14 C19 C18 5.1(5) . . . . ?
N1 C14 C19 C18 -177.9(3) . . . . ?
C15 C14 C19 C23 -168.3(3) . . . . ?
N1 C14 C19 C23 8.7(5) . . . . ?
C14 C19 C18 C17 -1.4(6) . . . . ?
C23 C19 C18 C17 172.2(4) . . . . ?
C14 C19 C23 C25 -147.1(4) . . . . ?
C18 C19 C23 C25 39.7(5) . . . . ?
C14 C19 C23 C24 88.0(4) . . . . ?
C18 C19 C23 C24 -85.2(4) . . . . ?
C11 N1 C12 C13 0.8(4) . . . . ?
C14 N1 C12 C13 177.9(3) . . . . ?
C2 C1 B1 C8 -175.7(3) . . . 2_566 ?
C10 C1 B1 C8 1.8(4) . . . 2_566 ?
C2 C1 B1 C11 7.0(4) . . . . ?
C10 C1 B1 C11 -175.5(2) . . . . ?
N2 C11 B1 C8 68.1(4) . . . 2_566 ?
N1 C11 B1 C8 -114.8(3) . . . 2_566 ?
N2 C11 B1 C1 -114.7(3) . . . . ?
N1 C11 B1 C1 62.4(4) . . . . ?
C7 C8 C9 C10 -0.7(4) . . . . ?
B1 C8 C9 C10 176.7(2) 2_566 . . . ?
C7 C8 C9 C9 -179.7(3) . . . 2_566 ?
B1 C8 C9 C9 -2.3(4) 2_566 . . 2_566 ?
C2 C1 C10 C5 -1.7(4) . . . . ?
B1 C1 C10 C5 -179.3(2) . . . . ?
C2 C1 C10 C9 179.0(2) . . . . ?
B1 C1 C10 C9 1.5(4) . . . . ?
C4 C5 C10 C1 2.4(4) . . . . ?
C6 C5 C10 C1 -177.4(2) . . . . ?
C4 C5 C10 C9 -178.3(2) . . . . ?
C6 C5 C10 C9 1.9(4) . . . . ?
C8 C9 C10 C1 178.0(2) . . . . ?
C9 C9 C10 C1 -3.0(4) 2_566 . . . ?
C8 C9 C10 C5 -1.2(4) . . . . ?
C9 C9 C10 C5 177.8(3) 2_566 . . . ?
C4 C5 C6 C7 179.6(3) . . . . ?
C10 C5 C6 C7 -0.6(4) . . . . ?
C5 C6 C7 C8 -1.4(4) . . . . ?
C9 C8 C7 C6 2.1(4) . . . . ?
B1 C8 C7 C6 -175.3(3) 2_566 . . . ?
C10 C1 C2 C3 0.1(4) . . . . ?
B1 C1 C2 C3 177.5(3) . . . . ?
C5 C4 C3 C2 -0.2(4) . . . . ?
C1 C2 C3 C4 0.9(4) . . . . ?
C31 C26 C27 C28 2.1(5) . . . . ?
N2 C26 C27 C28 178.2(3) . . . . ?
C31 C26 C27 C32 -174.4(3) . . . . ?
N2 C26 C27 C32 1.7(4) . . . . ?
C26 C27 C28 C29 -0.9(5) . . . . ?
C32 C27 C28 C29 175.7(3) . . . . ?
N1 C12 C13 N2 -1.4(4) . . . . ?
C11 N2 C13 C12 1.5(4) . . . . ?
C26 N2 C13 C12 -175.1(3) . . . . ?
C26 C31 C30 C29 -0.1(5) . . . . ?
C35 C31 C30 C29 -177.5(3) . . . . ?
C27 C28 C29 C30 -0.7(6) . . . . ?
C31 C30 C29 C28 1.2(6) . . . . ?
C26 C27 C32 C34 107.0(4) . . . . ?
C28 C27 C32 C34 -69.4(5) . . . . ?
C26 C27 C32 C33 -127.7(3) . . . . ?
C28 C27 C32 C33 55.9(4) . . . . ?
C14 C15 C16 C17 -0.5(6) . . . . ?
C20 C15 C16 C17 -176.2(4) . . . . ?
C15 C16 C17 C18 3.9(7) . . . . ?
C19 C18 C17 C16 -2.9(7) . . . . ?
C73 C72 C68 C63 -126.8(3) . . . . ?
C74 C72 C68 C63 109.0(4) . . . . ?
C73 C72 C68 C67 58.6(4) . . . . ?
C74 C72 C68 C67 -65.7(4) . . . . ?
C67 C68 C63 C64 3.4(5) . . . . ?
C72 C68 C63 C64 -171.3(3) . . . . ?
C67 C68 C63 N3 175.8(3) . . . . ?
C72 C68 C63 N3 1.1(5) . . . . ?
C48 N3 C63 C68 76.4(4) . . . . ?
C49 N3 C63 C68 -104.2(3) . . . . ?
C48 N3 C63 C64 -110.8(3) . . . . ?
C49 N3 C63 C64 68.6(4) . . . . ?
C50 N4 C48 N3 0.1(3) . . . . ?
C51 N4 C48 N3 -178.4(3) . . . . ?
C50 N4 C48 B2 -177.7(3) . . . . ?
C51 N4 C48 B2 3.8(5) . . . . ?
C49 N3 C48 N4 -0.9(3) . . . . ?
C63 N3 C48 N4 178.5(3) . . . . ?
C49 N3 C48 B2 176.8(3) . . . . ?
C63 N3 C48 B2 -3.7(5) . . . . ?
N4 C48 B2 C45 -111.7(3) . . . 2_676 ?
N3 C48 B2 C45 71.0(4) . . . 2_676 ?
N4 C48 B2 C38 66.7(4) . . . . ?
N3 C48 B2 C38 -110.5(3) . . . . ?
C45 B2 C38 C39 -176.7(3) 2_676 . . . ?
C48 B2 C38 C39 4.8(4) . . . . ?
C45 B2 C38 C47 0.3(4) 2_676 . . . ?
C48 B2 C38 C47 -178.1(2) . . . . ?
C41 C42 C47 C46 -178.8(2) . . . . ?
C43 C42 C47 C46 3.4(4) . . . . ?
C41 C42 C47 C38 0.3(4) . . . . ?
C43 C42 C47 C38 -177.5(2) . . . . ?
C39 C38 C47 C46 179.2(3) . . . . ?
B2 C38 C47 C46 2.0(4) . . . . ?
C39 C38 C47 C42 0.2(4) . . . . ?
B2 C38 C47 C42 -177.0(2) . . . . ?
C43 C42 C41 C40 177.8(3) . . . . ?
C47 C42 C41 C40 -0.1(4) . . . . ?
C42 C41 C40 C39 -0.7(5) . . . . ?
C48 N4 C50 C49 0.8(3) . . . . ?
C51 N4 C50 C49 179.5(3) . . . . ?
N4 C50 C49 N3 -1.4(3) . . . . ?
C48 N3 C49 C50 1.5(3) . . . . ?
C63 N3 C49 C50 -178.1(3) . . . . ?
C63 C68 C67 C66 -0.8(5) . . . . ?
C72 C68 C67 C66 174.2(4) . . . . ?
C68 C67 C66 C65 -1.7(6) . . . . ?
C67 C66 C65 C64 1.9(6) . . . . ?
C66 C65 C64 C63 0.6(5) . . . . ?
C66 C65 C64 C69 -177.3(3) . . . . ?
C68 C63 C64 C65 -3.3(5) . . . . ?
N3 C63 C64 C65 -175.9(3) . . . . ?
C68 C63 C64 C69 174.5(3) . . . . ?
N3 C63 C64 C69 1.9(4) . . . . ?
C65 C64 C69 C71 72.8(4) . . . . ?
C63 C64 C69 C71 -104.9(4) . . . . ?
C65 C64 C69 C70 -49.5(4) . . . . ?
C63 C64 C69 C70 132.7(3) . . . . ?
C41 C40 C39 C38 1.2(5) . . . . ?
C47 C38 C39 C40 -0.9(4) . . . . ?
B2 C38 C39 C40 176.0(3) . . . . ?
C41 C42 C43 C44 -178.2(3) . . . . ?
C47 C42 C43 C44 -0.3(4) . . . . ?
C42 C43 C44 C45 -2.8(4) . . . . ?
C43 C44 C45 C46 2.8(4) . . . . ?
C43 C44 C45 B2 -174.4(3) . . . 2_676 ?
C42 C47 C46 C46 176.8(3) . . . 2_676 ?
C38 C47 C46 C46 -2.2(5) . . . 2_676 ?
C42 C47 C46 C45 -3.4(4) . . . . ?
C38 C47 C46 C45 177.6(2) . . . . ?
C44 C45 C46 C47 0.4(4) . . . . ?
B2 C45 C46 C47 177.7(2) 2_676 . . . ?
C44 C45 C46 C46 -179.8(3) . . . 2_676 ?
B2 C45 C46 C46 -2.5(4) 2_676 . . 2_676 ?
C48 N4 C51 C56 68.6(4) . . . . ?
C50 N4 C51 C56 -109.8(3) . . . . ?
C48 N4 C51 C52 -120.8(3) . . . . ?
C50 N4 C51 C52 60.7(4) . . . . ?
C56 C51 C52 C53 0.4(5) . . . . ?
N4 C51 C52 C53 -169.8(3) . . . . ?
C56 C51 C52 C57 179.1(3) . . . . ?
N4 C51 C52 C57 9.0(4) . . . . ?
C51 C52 C53 C54 0.1(5) . . . . ?
C57 C52 C53 C54 -178.8(3) . . . . ?
C52 C53 C54 C55 -1.2(6) . . . . ?
C53 C54 C55 C56 1.9(6) . . . . ?
C52 C51 C56 C55 0.3(5) . . . . ?
N4 C51 C56 C55 170.3(3) . . . . ?
C52 C51 C56 C60 -176.4(3) . . . . ?
N4 C51 C56 C60 -6.4(4) . . . . ?
C54 C55 C56 C51 -1.4(5) . . . . ?
C54 C55 C56 C60 175.3(3) . . . . ?
C51 C56 C60 C61 97.4(4) . . . . ?
C55 C56 C60 C61 -79.2(5) . . . . ?
C51 C56 C60 C62 -136.1(4) . . . . ?
C55 C56 C60 C62 47.3(5) . . . . ?
C53 C52 C57 C58 65.2(4) . . . . ?
C51 C52 C57 C58 -113.5(4) . . . . ?
C53 C52 C57 C59 -56.6(4) . . . . ?
C51 C52 C57 C59 124.7(3) . . . . ?
C76 C77 C78 C79 -2.8(10) . . . . ?
C77 C78 C79 C80 3.5(9) . . . . ?
C78 C79 C80 C75 -1.7(9) . . . . ?
C78 C79 C80 F8 180.0(5) . . . . ?
C79 C80 C75 F7 179.3(5) . . . . ?
F8 C80 C75 F7 -2.3(8) . . . . ?
C79 C80 C75 C76 -0.9(10) . . . . ?
F8 C80 C75 C76 177.5(6) . . . . ?
C80 C75 C76 C77 1.6(10) . . . . ?
F7 C75 C76 C77 -178.6(6) . . . . ?
C78 C77 C76 C75 0.3(10) . . . . ?
